data_2200523
loop_
_publ_author_name
'Twamley, Brendan'
'Matare, Gilbert J.'
'Shapiro, Pamela J.'
'Vij, Ashwani'

_publ_section_title
;
 ansa-Calcocenes:
 <i>trans</i>-Ph~2~(CH~3~)~2~C~2~(\h^5^-C~5~H~4~)~2~Ca(DME)
;
_journal_issue 9
_journal_name_full 'Acta Crystallographica Section E'
_journal_page_first m402
_journal_page_last m403
_journal_paper_doi 10.1107/S1600536801013265
_journal_volume 57
_journal_year 2001
_chemical_formula_iupac '[Ca (C26 H24) (C4 H10 O2)]'
_chemical_formula_moiety 'C30 H34 Ca O2'
_chemical_formula_sum 'C30 H34 Ca O2'
_chemical_formula_weight 466.65
_chemical_name_common Me~2~Ph~2~C~2~(\n^5^-C~5~H~4~)~2~Ca(DME)
_chemical_name_systematic
;
 ?
;
_space_group_IT_number 15
_symmetry_cell_setting monoclinic
_symmetry_space_group_name_Hall '-C 2yc'
_symmetry_space_group_name_H-M 'C 1 2/c 1'
_audit_creation_method SHELXL-97
_cell_angle_alpha 90.00
_cell_angle_beta 110.46(2)
_cell_angle_gamma 90.00
_cell_formula_units_Z 8
_cell_length_a 27.726(3)
_cell_length_b 12.412(2)
_cell_length_c 16.087(3)
_cell_measurement_reflns_used 8192
_cell_measurement_temperature 213(2)
_cell_measurement_theta_max 25.0
_cell_measurement_theta_min 1.8
_cell_volume 5186.9(16)
_computing_cell_refinement SMART
_computing_data_collection 'SMART (Bruker, 1997)'
_computing_data_reduction 'SAINT-Plus (Bruker, 1999)'
_computing_molecular_graphics 'XP (Sheldrick, 1998)'
_computing_publication_material 'XCIF (Sheldrick, 1998)'
_computing_structure_refinement 'XL (Sheldrick, 1998)'
_computing_structure_solution 'XS (Sheldrick, 1998)'
_diffrn_ambient_temperature 213(2)
_diffrn_detector_area_resol_mean 8.3
_diffrn_measured_fraction_theta_full .998
_diffrn_measured_fraction_theta_max .998
_diffrn_measurement_device_type 'Siemens SMART 1K'
_diffrn_measurement_method \w
_diffrn_radiation_monochromator graphite
_diffrn_radiation_source 'normal-focus sealed tube'
_diffrn_radiation_type MoK\a
_diffrn_radiation_wavelength .71073
_diffrn_reflns_av_R_equivalents .0278
_diffrn_reflns_av_sigmaI/netI .0257
_diffrn_reflns_limit_h_max 32
_diffrn_reflns_limit_h_min -32
_diffrn_reflns_limit_k_max 14
_diffrn_reflns_limit_k_min -7
_diffrn_reflns_limit_l_max 19
_diffrn_reflns_limit_l_min -19
_diffrn_reflns_number 14054
_diffrn_reflns_theta_full 25.00
_diffrn_reflns_theta_max 25.0
_diffrn_reflns_theta_min 1.8
_diffrn_standards_decay_% <0.01
_diffrn_standards_number 0
_exptl_absorpt_coefficient_mu .265
_exptl_absorpt_correction_T_max .961
_exptl_absorpt_correction_T_min .937
_exptl_absorpt_correction_type empirical
_exptl_absorpt_process_details '(XPREP; Sheldrick, 1998)'
_exptl_crystal_colour colorless
_exptl_crystal_density_diffrn 1.195
_exptl_crystal_density_method 'not measured'
_exptl_crystal_description block
_exptl_crystal_F_000 2000
_exptl_crystal_size_max .25
_exptl_crystal_size_mid .20
_exptl_crystal_size_min .15
_refine_diff_density_max .25
_refine_diff_density_min -.24
_refine_ls_extinction_method none
_refine_ls_goodness_of_fit_ref 1.29
_refine_ls_hydrogen_treatment constr
_refine_ls_matrix_type full
_refine_ls_number_parameters 302
_refine_ls_number_reflns 4564
_refine_ls_number_restraints 0
_refine_ls_restrained_S_all 1.29
_refine_ls_R_factor_all .067
_refine_ls_R_factor_gt .062
_refine_ls_shift/su_max .001
_refine_ls_shift/su_mean .001
_refine_ls_structure_factor_coef Fsqd
_refine_ls_weighting_details 'calc w = 1/[\s^2^(Fo^2^)+(0.0165P)^2^+8.9225P] where P = (Fo^2^+2Fc^2^)/3'
_refine_ls_weighting_scheme calc
_refine_ls_wR_factor_ref .117
_reflns_number_gt 4294
_reflns_number_total 4564
_reflns_threshold_expression I>2\s(I)
_cod_data_source_file om6038.cif
_cod_data_source_block I
_cod_depositor_comments
;
The following automatic conversions were performed:
'_symmetry_cell_setting' value 'Monoclinic' changed to 'monoclinic'
according to '/home/saulius/struct/CIF-dictionaries/cif_core.dic'
dictionary named 'cif_core.dic' version 2.4.1 from 2010-06-29.

Automatic conversion script
Id: cif_fix_enum 1527 2010-12-29 10:47:43Z saulius 

The following automatic conversions were performed:

'_symmetry_cell_setting' value 'Monoclinic' changed to 'monoclinic'
according to /home/saulius/struct/CIF-dictionaries/cif_core.dic
dictionary named 'cif_core.dic' version 2.4.1 from 2010-06-29.

Automatic conversion script
Id: cif_fix_values 1715 2011-07-08 13:25:40Z adriana 
;
_cod_original_cell_volume 5186.7(14)
_cod_original_sg_symbol_H-M 'C 2/c'
_cod_database_code 2200523
_cod_database_fobs_code 2200523

loop_
_symmetry_equiv_pos_as_xyz
'x, y, z'
'-x, y, -z+1/2'
'x+1/2, y+1/2, z'
'-x+1/2, y+1/2, -z+1/2'
'-x, -y, -z'
'x, -y, z-1/2'
'-x+1/2, -y+1/2, -z'
'x+1/2, -y+1/2, z-1/2'

loop_
_atom_site_label
_atom_site_fract_x
_atom_site_fract_y
_atom_site_fract_z
_atom_site_U_iso_or_equiv
_atom_site_adp_type
_atom_site_calc_flag
_atom_site_refinement_flags
_atom_site_occupancy
_atom_site_disorder_assembly
_atom_site_disorder_group
_atom_site_type_symbol
C1 .38450(12) .2368(2) .29348(17) .0460(7) Uani d . 1 . . C
H1 .4192 .2207 .3254 .055 Uiso calc R 1 . . H
C2 .35100(14) .2918(3) .32724(19) .0561(8) Uani d . 1 . . C
H2 .3595 .3190 .3851 .067 Uiso calc R 1 . . H
C3 .30308(13) .2990(2) .2601(2) .0517(8) Uani d . 1 . . C
H3 .2735 .3316 .2646 .062 Uiso calc R 1 . . H
C4 .30698(10) .2488(2) .18423(18) .0400(6) Uani d . 1 . . C
H4 .2801 .2425 .1292 .048 Uiso calc R 1 . . H
C5 .35753(9) .2092(2) .20347(16) .0335(6) Uani d . 1 . . C
C6 .43328(11) .3845(2) .13082(19) .0426(7) Uani d . 1 . . C
H6 .4629 .3476 .1664 .051 Uiso calc R 1 . . H
C7 .42732(15) .4974(3) .1259(2) .0585(9) Uani d . 1 . . C
H7 .4521 .5482 .1574 .070 Uiso calc R 1 . . H
C8 .37849(15) .5204(2) .0667(2) .0573(9) Uani d . 1 . . C
H8 .3644 .5896 .0512 .069 Uiso calc R 1 . . H
C9 .35378(12) .4225(2) .03404(18) .0430(7) Uani d . 1 . . C
H9 .3202 .4155 -.0074 .052 Uiso calc R 1 . . H
C10 .38750(9) .3356(2) .07341(16) .0313(5) Uani d . 1 . . C
C11 .38072(9) .14745(19) .14325(15) .0296(5) Uani d . 1 . . C
C12 .37407(9) .21585(19) .05301(15) .0272(5) Uani d . 1 . . C
C13 .25200(13) .5674(3) .1584(3) .0754(11) Uani d . 1 . . C
H13A .2369 .5340 .1980 .113 Uiso calc R 1 . . H
H13B .2434 .5255 .1043 .113 Uiso calc R 1 . . H
H13C .2386 .6399 .1442 .113 Uiso calc R 1 . . H
C14 .32294(16) .6384(3) .2767(2) .0800(12) Uani d . 1 . . C
H14A .3118 .6074 .3231 .096 Uiso calc R 1 . . H
H14B .3072 .7098 .2617 .096 Uiso calc R 1 . . H
C15 .37921(17) .6483(3) .3093(3) .0881(14) Uani d . 1 . . C
H15A .3899 .6878 .2659 .106 Uiso calc R 1 . . H
H15B .3908 .6888 .3651 .106 Uiso calc R 1 . . H
C16 .44406(13) .5315(3) .4031(2) .0662(10) Uani d . 1 . . C
H16A .4714 .5807 .4038 .099 Uiso calc R 1 . . H
H16B .4567 .4580 .4080 .099 Uiso calc R 1 . . H
H16C .4329 .5473 .4526 .099 Uiso calc R 1 . . H
C17 .30937(11) .0062(2) .12679(19) .0466(7) Uani d . 1 . . C
H17 .2911 .0581 .1464 .056 Uiso calc R 1 . . H
C18 .28880(13) -.0970(3) .1054(2) .0595(9) Uani d . 1 . . C
H18 .2567 -.1131 .1102 .071 Uiso calc R 1 . . H
C19 .31457(15) -.1750(3) .0778(2) .0660(10) Uani d . 1 . . C
H19 .3008 -.2447 .0644 .079 Uiso calc R 1 . . H
C20 .36100(15) -.1497(3) .0698(3) .0708(10) Uani d . 1 . . C
H20 .3790 -.2022 .0501 .085 Uiso calc R 1 . . H
C21 .38141(12) -.0472(2) .0907(2) .0551(8) Uani d . 1 . . C
H21 .4133 -.0318 .0851 .066 Uiso calc R 1 . . H
C22 .35646(10) .0337(2) .11957(16) .0341(6) Uani d . 1 . . C
C23 .43838(9) .1298(2) .19634(18) .0410(6) Uani d . 1 . . C
H23A .4546 .1986 .2173 .061 Uiso calc R 1 . . H
H23B .4547 .0963 .1585 .061 Uiso calc R 1 . . H
H23C .4421 .0833 .2467 .061 Uiso calc R 1 . . H
C24 .38594(11) .0974(2) -.0698(2) .0473(7) Uani d . 1 . . C
H24 .3517 .0747 -.0835 .057 Uiso calc R 1 . . H
C25 .41374(13) .0588(3) -.1206(2) .0631(9) Uani d . 1 . . C
H25 .3981 .0111 -.1678 .076 Uiso calc R 1 . . H
C26 .46386(13) .0900(3) -.1021(2) .0626(9) Uani d . 1 . . C
H26 .4827 .0651 -.1368 .075 Uiso calc R 1 . . H
C27 .48622(11) .1584(3) -.0317(2) .0523(8) Uani d . 1 . . C
H27 .5208 .1790 -.0175 .063 Uiso calc R 1 . . H
C28 .45824(10) .1973(2) .01840(17) .0386(6) Uani d . 1 . . C
H28 .4743 .2445 .0657 .046 Uiso calc R 1 . . H
C29 .40698(9) .16856(19) .00069(16) .0311(5) Uani d . 1 . . C
C30 .31725(9) .2097(2) -.00820(16) .0345(6) Uani d . 1 . . C
H30A .2963 .2517 .0172 .052 Uiso calc R 1 . . H
H30B .3059 .1353 -.0142 .052 Uiso calc R 1 . . H
H30C .3137 .2384 -.0661 .052 Uiso calc R 1 . . H
Ca1 .36396(2) .42404(4) .20534(4) .03889(16) Uani d . 1 . . Ca
O1 .30689(8) .57156(16) .20084(13) .0509(5) Uani d . 1 . . O
O2 .40246(9) .54348(18) .32334(14) .0689(7) Uani d . 1 . . O

loop_
_atom_site_aniso_label
_atom_site_aniso_U_11
_atom_site_aniso_U_22
_atom_site_aniso_U_33
_atom_site_aniso_U_12
_atom_site_aniso_U_13
_atom_site_aniso_U_23
C1 .0578(18) .0461(17) .0294(14) -.0095(14) .0093(13) .0055(12)
C2 .088(2) .0542(19) .0355(16) -.0110(18) .0339(17) -.0049(14)
C3 .064(2) .0519(18) .0577(19) -.0058(16) .0441(17) -.0044(15)
C4 .0394(15) .0455(16) .0398(15) -.0049(13) .0197(12) -.0029(12)
C5 .0354(14) .0347(14) .0296(13) -.0051(11) .0105(11) .0027(11)
C6 .0429(16) .0427(16) .0489(17) -.0114(13) .0246(13) -.0107(13)
C7 .082(2) .0428(17) .068(2) -.0265(17) .049(2) -.0194(16)
C8 .103(3) .0299(16) .061(2) .0027(17) .056(2) .0014(14)
C9 .0620(18) .0368(15) .0372(15) .0086(14) .0263(14) .0032(12)
C10 .0377(14) .0316(13) .0300(13) -.0005(11) .0186(11) .0001(11)
C11 .0257(12) .0316(13) .0288(12) .0008(10) .0060(10) .0041(10)
C12 .0259(12) .0296(13) .0254(12) -.0008(10) .0081(10) .0003(10)
C13 .058(2) .076(3) .086(3) .0066(19) .018(2) -.008(2)
C14 .099(3) .078(3) .050(2) .034(2) .009(2) -.0222(19)
C15 .106(3) .051(2) .072(3) .011(2) -.013(2) -.0288(19)
C16 .052(2) .079(3) .059(2) .0045(18) .0091(17) -.0122(19)
C17 .0524(18) .0419(16) .0509(17) -.0106(14) .0250(14) -.0041(13)
C18 .065(2) .054(2) .068(2) -.0228(17) .0345(18) -.0031(17)
C19 .089(3) .0372(18) .076(2) -.0178(18) .034(2) -.0021(17)
C20 .082(3) .0341(17) .108(3) -.0004(17) .049(2) -.0055(18)
C21 .0536(19) .0357(16) .084(2) .0021(14) .0341(18) .0023(16)
C22 .0356(14) .0339(14) .0310(13) -.0007(11) .0094(11) .0070(11)
C23 .0315(14) .0472(16) .0386(15) .0022(12) .0052(12) .0119(13)
C24 .0459(16) .0424(16) .0564(18) -.0027(13) .0213(14) -.0162(14)
C25 .066(2) .060(2) .067(2) .0040(17) .0278(18) -.0266(18)
C26 .066(2) .066(2) .069(2) .0134(18) .0395(18) -.0143(18)
C27 .0391(16) .060(2) .065(2) .0082(14) .0263(15) -.0004(17)
C28 .0349(14) .0414(15) .0402(14) .0057(12) .0140(12) .0003(12)
C29 .0338(13) .0284(13) .0311(13) .0056(11) .0114(11) .0043(10)
C30 .0277(13) .0438(15) .0300(13) .0023(11) .0078(10) .0037(11)
Ca1 .0529(3) .0342(3) .0356(3) -.0035(3) .0231(3) -.0064(2)
O1 .0579(13) .0513(12) .0438(11) .0047(10) .0181(10) -.0120(10)
O2 .0838(17) .0530(14) .0474(13) .0130(12) -.0056(12) -.0184(11)

loop_
_atom_type_symbol
_atom_type_description
_atom_type_scat_dispersion_real
_atom_type_scat_dispersion_imag
_atom_type_scat_source
C C .0033 .0016 'International Tables Vol C Tables 4.2.6.8 and 6.1.1.4'
H H .0000 .0000 'International Tables Vol C Tables 4.2.6.8 and 6.1.1.4'
O O .0106 .0060 'International Tables Vol C Tables 4.2.6.8 and 6.1.1.4'
Ca Ca .2262 .3064 'International Tables Vol C Tables 4.2.6.8 and 6.1.1.4'

loop_
_geom_angle_atom_site_label_1
_geom_angle_atom_site_label_2
_geom_angle_atom_site_label_3
_geom_angle
C2 C1 C5 109.1(3)
C2 C1 Ca1 74.68(17)
C5 C1 Ca1 74.37(15)
C2 C1 H1 125.4
C5 C1 H1 125.4
Ca1 C1 H1 117.4
C3 C2 C1 108.2(3)
C3 C2 Ca1 74.23(17)
C1 C2 Ca1 74.88(16)
C3 C2 H2 125.9
C1 C2 H2 125.9
Ca1 C2 H2 117.0
C2 C3 C4 107.6(3)
C2 C3 Ca1 75.53(17)
C4 C3 Ca1 73.80(15)
C2 C3 H3 126.2
C4 C3 H3 126.2
Ca1 C3 H3 116.6
C3 C4 C5 109.6(3)
C3 C4 Ca1 75.37(16)
C5 C4 Ca1 75.85(15)
C3 C4 H4 125.2
C5 C4 H4 125.2
Ca1 C4 H4 115.5
C4 C5 C1 105.5(2)
C4 C5 C11 129.4(2)
C1 C5 C11 125.1(2)
C4 C5 Ca1 73.29(15)
C1 C5 Ca1 74.86(16)
C11 C5 Ca1 117.55(15)
C7 C6 C10 109.2(3)
C7 C6 Ca1 75.59(17)
C10 C6 Ca1 75.39(14)
C7 C6 H6 125.4
C10 C6 H6 125.4
Ca1 C6 H6 115.6
C8 C7 C6 108.1(3)
C8 C7 Ca1 75.58(18)
C6 C7 Ca1 73.63(16)
C8 C7 H7 125.9
C6 C7 H7 125.9
Ca1 C7 H7 116.9
C7 C8 C9 108.1(3)
C7 C8 Ca1 74.39(18)
C9 C8 Ca1 74.33(16)
C7 C8 H8 126.0
C9 C8 H8 126.0
Ca1 C8 H8 117.3
C8 C9 C10 109.3(3)
C8 C9 Ca1 75.26(16)
C10 C9 Ca1 74.34(14)
C8 C9 H9 125.3
C10 C9 H9 125.3
Ca1 C9 H9 117.0
C6 C10 C9 105.3(2)
C6 C10 C12 130.3(2)
C9 C10 C12 124.4(2)
C6 C10 Ca1 73.61(14)
C9 C10 Ca1 74.73(14)
C12 C10 Ca1 117.33(15)
C5 C11 C23 107.6(2)
C5 C11 C22 111.5(2)
C23 C11 C22 106.4(2)
C5 C11 C12 110.95(19)
C23 C11 C12 109.80(19)
C22 C11 C12 110.45(18)
C10 C12 C30 107.5(2)
C10 C12 C29 109.60(19)
C30 C12 C29 107.33(19)
C10 C12 C11 111.60(18)
C30 C12 C11 108.34(18)
C29 C12 C11 112.25(18)
O1 C13 H13A 109.5
O1 C13 H13B 109.5
H13A C13 H13B 109.5
O1 C13 H13C 109.5
H13A C13 H13C 109.5
H13B C13 H13C 109.5
O1 C14 C15 109.4(3)
O1 C14 H14A 109.8
C15 C14 H14A 109.8
O1 C14 H14B 109.8
C15 C14 H14B 109.8
H14A C14 H14B 108.2
O2 C15 C14 110.1(3)
O2 C15 H15A 109.6
C14 C15 H15A 109.6
O2 C15 H15B 109.6
C14 C15 H15B 109.6
H15A C15 H15B 108.1
O2 C16 H16A 109.5
O2 C16 H16B 109.5
H16A C16 H16B 109.5
O2 C16 H16C 109.5
H16A C16 H16C 109.5
H16B C16 H16C 109.5
C22 C17 C18 121.3(3)
C22 C17 H17 119.4
C18 C17 H17 119.4
C19 C18 C17 121.0(3)
C19 C18 H18 119.5
C17 C18 H18 119.5
C18 C19 C20 118.8(3)
C18 C19 H19 120.6
C20 C19 H19 120.6
C19 C20 C21 120.3(3)
C19 C20 H20 119.9
C21 C20 H20 119.9
C20 C21 C22 122.4(3)
C20 C21 H21 118.8
C22 C21 H21 118.8
C21 C22 C17 116.2(3)
C21 C22 C11 121.1(2)
C17 C22 C11 122.7(2)
C11 C23 H23A 109.5
C11 C23 H23B 109.5
H23A C23 H23B 109.5
C11 C23 H23C 109.5
H23A C23 H23C 109.5
H23B C23 H23C 109.5
C25 C24 C29 122.4(3)
C25 C24 H24 118.8
C29 C24 H24 118.8
C26 C25 C24 120.1(3)
C26 C25 H25 119.9
C24 C25 H25 119.9
C25 C26 C27 119.0(3)
C25 C26 H26 120.5
C27 C26 H26 120.5
C26 C27 C28 120.7(3)
C26 C27 H27 119.7
C28 C27 H27 119.7
C27 C28 C29 122.0(3)
C27 C28 H28 119.0
C29 C28 H28 119.0
C24 C29 C28 115.8(2)
C24 C29 C12 121.4(2)
C28 C29 C12 122.8(2)
C12 C30 H30A 109.5
C12 C30 H30B 109.5
H30A C30 H30B 109.5
C12 C30 H30C 109.5
H30A C30 H30C 109.5
H30B C30 H30C 109.5
O2 Ca1 O1 69.66(8)
O2 Ca1 C4 134.92(9)
O1 Ca1 C4 105.41(8)
O2 Ca1 C6 106.64(9)
O1 Ca1 C6 134.67(8)
C4 Ca1 C6 106.63(8)
O2 Ca1 C3 105.19(10)
O1 Ca1 C3 88.11(9)
C6 Ca1 C3 133.53(9)
O2 Ca1 C10 137.25(9)
O1 Ca1 C10 129.15(8)
C4 Ca1 C10 81.97(8)
C3 Ca1 C10 112.59(8)
O2 Ca1 C7 88.98(10)
O1 Ca1 C7 105.21(9)
C4 Ca1 C7 133.19(9)
C3 Ca1 C7 163.40(9)
C10 Ca1 C7 51.22(8)
O2 Ca1 C9 133.81(9)
O1 Ca1 C9 98.24(8)
C4 Ca1 C9 91.08(9)
C6 Ca1 C9 50.33(9)
C3 Ca1 C9 119.18(10)
C7 Ca1 C9 50.05(10)
O2 Ca1 C5 130.41(8)
O1 Ca1 C5 135.98(8)
C6 Ca1 C5 82.30(8)
C3 Ca1 C5 51.25(8)
C10 Ca1 C5 67.29(7)
C7 Ca1 C5 112.81(9)
C9 Ca1 C5 89.93(8)
O2 Ca1 C2 86.24(9)
O1 Ca1 C2 103.51(9)
C4 Ca1 C2 50.30(9)
C6 Ca1 C2 121.59(10)
C10 Ca1 C2 117.64(9)
C7 Ca1 C2 147.12(12)
C9 Ca1 C2 139.39(9)
C5 Ca1 C2 51.00(8)
O2 Ca1 C1 99.63(8)
O1 Ca1 C1 133.85(9)
C4 Ca1 C1 50.19(9)
C6 Ca1 C1 91.45(9)
C3 Ca1 C1 50.24(10)
C10 Ca1 C1 89.89(8)
C7 Ca1 C1 119.73(11)
C9 Ca1 C1 117.80(8)
O2 Ca1 C8 103.43(10)
O1 Ca1 C8 85.63(9)
C4 Ca1 C8 121.18(10)
C6 Ca1 C8 50.29(10)
C3 Ca1 C8 146.40(11)
C10 Ca1 C8 51.09(8)
C5 Ca1 C8 117.68(8)
C2 Ca1 C8 168.66(9)
C1 Ca1 C8 139.58(9)
C14 O1 C13 113.2(3)
C14 O1 Ca1 114.58(19)
C13 O1 Ca1 124.36(19)
C16 O2 C15 115.0(3)
C16 O2 Ca1 131.9(2)
C15 O2 Ca1 113.09(18)

loop_
_geom_bond_atom_site_label_1
_geom_bond_atom_site_label_2
_geom_bond_site_symmetry_2
_geom_bond_distance
_geom_bond_publ_flag
C1 C2 . 1.406(4) ?
C1 C5 . 1.420(4) ?
C1 Ca1 . 2.678(3) ?
C1 H1 . .9400 ?
C2 C3 . 1.392(4) ?
C2 Ca1 . 2.676(3) ?
C2 H2 . .9400 ?
C3 C4 . 1.409(4) ?
C3 Ca1 . 2.660(3) ?
C3 H3 . .9400 ?
C4 C5 . 1.414(4) ?
C4 Ca1 . 2.639(3) ?
C4 H4 . .9400 ?
C5 C11 . 1.541(3) ?
C5 Ca1 . 2.672(3) ?
C6 C7 . 1.409(4) ?
C6 C10 . 1.419(4) ?
C6 Ca1 . 2.642(3) ?
C6 H6 . .9400 ?
C7 C8 . 1.386(5) ?
C7 Ca1 . 2.667(3) ?
C7 H7 . .9400 ?
C8 C9 . 1.404(4) ?
C8 Ca1 . 2.682(3) ?
C8 H8 . .9400 ?
C9 C10 . 1.423(4) ?
C9 Ca1 . 2.670(3) ?
C9 H9 . .9400 ?
C10 C12 . 1.540(3) ?
C10 Ca1 . 2.665(2) ?
C11 C23 . 1.542(3) ?
C11 C22 . 1.553(3) ?
C11 C12 . 1.636(3) ?
C12 C30 . 1.540(3) ?
C12 C29 . 1.556(3) ?
C13 O1 . 1.435(4) ?
C13 H13A . .9700 ?
C13 H13B . .9700 ?
C13 H13C . .9700 ?
C14 O1 . 1.413(4) ?
C14 C15 . 1.467(5) ?
C14 H14A . .9800 ?
C14 H14B . .9800 ?
C15 O2 . 1.434(4) ?
C15 H15A . .9800 ?
C15 H15B . .9800 ?
C16 O2 . 1.401(4) ?
C16 H16A . .9700 ?
C16 H16B . .9700 ?
C16 H16C . .9700 ?
C17 C22 . 1.393(4) ?
C17 C18 . 1.395(4) ?
C17 H17 . .9400 ?
C18 C19 . 1.367(5) ?
C18 H18 . .9400 ?
C19 C20 . 1.374(5) ?
C19 H19 . .9400 ?
C20 C21 . 1.386(4) ?
C20 H20 . .9400 ?
C21 C22 . 1.388(4) ?
C21 H21 . .9400 ?
C23 H23A . .9700 ?
C23 H23B . .9700 ?
C23 H23C . .9700 ?
C24 C25 . 1.391(4) ?
C24 C29 . 1.394(4) ?
C24 H24 . .9400 ?
C25 C26 . 1.371(5) ?
C25 H25 . .9400 ?
C26 C27 . 1.377(4) ?
C26 H26 . .9400 ?
C27 C28 . 1.386(4) ?
C27 H27 . .9400 ?
C28 C29 . 1.395(3) ?
C28 H28 . .9400 ?
C30 H30A . .9700 ?
C30 H30B . .9700 ?
C30 H30C . .9700 ?
Ca1 O2 . 2.350(2) ?
Ca1 O1 . 2.404(2) ?

loop_
_geom_torsion_atom_site_label_1
_geom_torsion_atom_site_label_2
_geom_torsion_atom_site_label_3
_geom_torsion_atom_site_label_4
_geom_torsion
C5 C1 C2 C3 .3(3)
Ca1 C1 C2 C3 67.3(2)
C5 C1 C2 Ca1 -67.00(19)
C1 C2 C3 C4 -.4(3)
Ca1 C2 C3 C4 67.4(2)
C1 C2 C3 Ca1 -67.8(2)
C2 C3 C4 C5 .2(3)
Ca1 C3 C4 C5 68.84(19)
C2 C3 C4 Ca1 -68.6(2)
C3 C4 C5 C1 .0(3)
Ca1 C4 C5 C1 68.50(18)
C3 C4 C5 C11 179.2(2)
Ca1 C4 C5 C11 -112.2(3)
C3 C4 C5 Ca1 -68.5(2)
C2 C1 C5 C4 -.2(3)
Ca1 C1 C5 C4 -67.40(18)
C2 C1 C5 C11 -179.5(2)
Ca1 C1 C5 C11 113.3(2)
C2 C1 C5 Ca1 67.2(2)
C10 C6 C7 C8 .2(3)
Ca1 C6 C7 C8 -68.3(2)
C10 C6 C7 Ca1 68.58(18)
C6 C7 C8 C9 -.2(3)
Ca1 C7 C8 C9 -67.3(2)
C6 C7 C8 Ca1 67.0(2)
C7 C8 C9 C10 .2(3)
Ca1 C8 C9 C10 -67.17(18)
C7 C8 C9 Ca1 67.3(2)
C7 C6 C10 C9 -.1(3)
Ca1 C6 C10 C9 68.58(17)
C7 C6 C10 C12 179.1(2)
Ca1 C6 C10 C12 -112.2(2)
C7 C6 C10 Ca1 -68.7(2)
C8 C9 C10 C6 .0(3)
Ca1 C9 C10 C6 -67.78(17)
C8 C9 C10 C12 -179.3(2)
Ca1 C9 C10 C12 112.9(2)
C8 C9 C10 Ca1 67.77(19)
C4 C5 C11 C23 176.7(3)
C1 C5 C11 C23 -4.2(3)
Ca1 C5 C11 C23 86.2(2)
C4 C5 C11 C22 -67.0(3)
C1 C5 C11 C22 112.2(3)
Ca1 C5 C11 C22 -157.49(15)
C4 C5 C11 C12 56.6(3)
C1 C5 C11 C12 -124.3(3)
Ca1 C5 C11 C12 -33.9(2)
C6 C10 C12 C30 175.2(2)
C9 C10 C12 C30 -5.7(3)
Ca1 C10 C12 C30 83.9(2)
C6 C10 C12 C29 -68.5(3)
C9 C10 C12 C29 110.6(3)
Ca1 C10 C12 C29 -159.70(15)
C6 C10 C12 C11 56.5(3)
C9 C10 C12 C11 -124.4(2)
Ca1 C10 C12 C11 -34.7(2)
C5 C11 C12 C10 44.2(3)
C23 C11 C12 C10 -74.6(2)
C22 C11 C12 C10 168.33(19)
C5 C11 C12 C30 -74.0(2)
C23 C11 C12 C30 167.2(2)
C22 C11 C12 C30 50.2(2)
C5 C11 C12 C29 167.67(19)
C23 C11 C12 C29 48.9(3)
C22 C11 C12 C29 -68.2(2)
O1 C14 C15 O2 -53.9(5)
C22 C17 C18 C19 .8(5)
C17 C18 C19 C20 -1.0(6)
C18 C19 C20 C21 .8(6)
C19 C20 C21 C22 -.4(6)
C20 C21 C22 C17 .2(5)
C20 C21 C22 C11 179.4(3)
C18 C17 C22 C21 -.4(4)
C18 C17 C22 C11 -179.6(3)
C5 C11 C22 C21 -159.6(2)
C23 C11 C22 C21 -42.6(3)
C12 C11 C22 C21 76.5(3)
C5 C11 C22 C17 19.6(3)
C23 C11 C22 C17 136.6(3)
C12 C11 C22 C17 -104.3(3)
C29 C24 C25 C26 .3(5)
C24 C25 C26 C27 1.1(5)
C25 C26 C27 C28 -1.5(5)
C26 C27 C28 C29 .6(5)
C25 C24 C29 C28 -1.2(4)
C25 C24 C29 C12 176.4(3)
C27 C28 C29 C24 .7(4)
C27 C28 C29 C12 -176.8(2)
C10 C12 C29 C24 -139.5(2)
C30 C12 C29 C24 -23.0(3)
C11 C12 C29 C24 95.9(3)
C10 C12 C29 C28 37.8(3)
C30 C12 C29 C28 154.3(2)
C11 C12 C29 C28 -86.8(3)
C3 C4 Ca1 O2 18.4(2)
C5 C4 Ca1 O2 -96.65(17)
C3 C4 Ca1 O1 -58.08(19)
C5 C4 Ca1 O1 -173.10(14)
C3 C4 Ca1 C6 154.42(18)
C5 C4 Ca1 C6 39.40(17)
C5 C4 Ca1 C3 -115.0(2)
C3 C4 Ca1 C10 173.42(19)
C5 C4 Ca1 C10 58.40(15)
C3 C4 Ca1 C7 172.73(19)
C5 C4 Ca1 C7 57.7(2)
C3 C4 Ca1 C9 -156.93(19)
C5 C4 Ca1 C9 88.05(15)
C3 C4 Ca1 C5 115.0(2)
C3 C4 Ca1 C2 36.86(18)
C5 C4 Ca1 C2 -78.15(17)
C3 C4 Ca1 C1 76.8(2)
C5 C4 Ca1 C1 -38.21(15)
C3 C4 Ca1 C8 -152.35(19)
C5 C4 Ca1 C8 92.64(17)
C7 C6 Ca1 O2 -57.4(2)
C10 C6 Ca1 O2 -172.12(15)
C7 C6 Ca1 O1 20.2(2)
C10 C6 Ca1 O1 -94.53(17)
C7 C6 Ca1 C4 153.4(2)
C10 C6 Ca1 C4 38.73(17)
C7 C6 Ca1 C3 171.2(2)
C10 C6 Ca1 C3 56.5(2)
C7 C6 Ca1 C10 114.7(3)
C10 C6 Ca1 C7 -114.7(3)
C7 C6 Ca1 C9 76.2(2)
C10 C6 Ca1 C9 -38.43(15)
C7 C6 Ca1 C5 172.6(2)
C10 C6 Ca1 C5 57.92(16)
C7 C6 Ca1 C2 -153.4(2)
C10 C6 Ca1 C2 91.94(18)
C7 C6 Ca1 C1 -157.9(2)
C10 C6 Ca1 C1 87.37(16)
C7 C6 Ca1 C8 36.39(19)
C10 C6 Ca1 C8 -78.28(18)
C2 C3 Ca1 O2 -53.07(19)
C4 C3 Ca1 O2 -166.63(17)
C2 C3 Ca1 O1 -121.40(18)
C4 C3 Ca1 O1 125.04(18)
C2 C3 Ca1 C4 113.6(3)
C2 C3 Ca1 C6 78.8(2)
C4 C3 Ca1 C6 -34.8(2)
C2 C3 Ca1 C10 106.50(18)
C4 C3 Ca1 C10 -7.1(2)
C2 C3 Ca1 C7 94.7(4)
C4 C3 Ca1 C7 -18.8(5)
C2 C3 Ca1 C9 140.22(18)
C4 C3 Ca1 C9 26.7(2)
C2 C3 Ca1 C5 76.97(19)
C4 C3 Ca1 C5 -36.59(16)
C4 C3 Ca1 C2 -113.6(3)
C2 C3 Ca1 C1 36.91(17)
C4 C3 Ca1 C1 -76.65(19)
C2 C3 Ca1 C8 159.41(19)
C4 C3 Ca1 C8 45.8(3)
C6 C10 Ca1 O2 11.2(2)
C9 C10 Ca1 O2 -100.30(19)
C12 C10 Ca1 O2 138.52(16)
C6 C10 Ca1 O1 113.89(17)
C9 C10 Ca1 O1 2.4(2)
C12 C10 Ca1 O1 -118.75(17)
C6 C10 Ca1 C4 -142.74(17)
C9 C10 Ca1 C4 105.81(17)
C12 C10 Ca1 C4 -15.37(17)
C9 C10 Ca1 C6 -111.5(2)
C12 C10 Ca1 C6 127.4(3)
C6 C10 Ca1 C3 -139.09(17)
C9 C10 Ca1 C3 109.46(17)
C12 C10 Ca1 C3 -11.7(2)
C6 C10 Ca1 C7 36.62(18)
C9 C10 Ca1 C7 -74.84(19)
C12 C10 Ca1 C7 164.0(2)
C6 C10 Ca1 C9 111.5(2)
C12 C10 Ca1 C9 -121.2(3)
C6 C10 Ca1 C5 -114.47(17)
C9 C10 Ca1 C5 134.08(18)
C12 C10 Ca1 C5 12.90(16)
C6 C10 Ca1 C2 -106.07(18)
C9 C10 Ca1 C2 142.48(17)
C12 C10 Ca1 C2 21.3(2)
C6 C10 Ca1 C1 -93.00(17)
C9 C10 Ca1 C1 155.55(17)
C12 C10 Ca1 C1 34.37(18)
C6 C10 Ca1 C8 75.47(19)
C9 C10 Ca1 C8 -35.98(17)
C12 C10 Ca1 C8 -157.2(2)
C8 C7 Ca1 O2 -119.68(18)
C6 C7 Ca1 O2 126.1(2)
C8 C7 Ca1 O1 -51.09(18)
C6 C7 Ca1 O1 -165.29(18)
C8 C7 Ca1 C4 78.2(2)
C6 C7 Ca1 C4 -36.0(3)
C8 C7 Ca1 C6 114.2(3)
C8 C7 Ca1 C3 91.3(4)
C6 C7 Ca1 C3 -22.9(5)
C8 C7 Ca1 C10 77.30(19)
C6 C7 Ca1 C10 -36.90(17)
C8 C7 Ca1 C9 36.96(17)
C6 C7 Ca1 C9 -77.23(19)
C8 C7 Ca1 C5 106.23(18)
C6 C7 Ca1 C5 -8.0(2)
C8 C7 Ca1 C2 158.86(19)
C6 C7 Ca1 C2 44.7(3)
C8 C7 Ca1 C1 139.80(17)
C6 C7 Ca1 C1 25.6(2)
C6 C7 Ca1 C8 -114.2(3)
C8 C9 Ca1 O2 -3.1(2)
C10 C9 Ca1 O2 112.26(17)
C8 C9 Ca1 O1 66.5(2)
C10 C9 Ca1 O1 -178.09(15)
C8 C9 Ca1 C4 172.2(2)
C10 C9 Ca1 C4 -72.35(16)
C8 C9 Ca1 C6 -76.9(2)
C10 C9 Ca1 C6 38.52(15)
C8 C9 Ca1 C3 158.94(19)
C10 C9 Ca1 C3 -85.64(18)
C8 C9 Ca1 C10 -115.4(3)
C8 C9 Ca1 C7 -36.47(19)
C10 C9 Ca1 C7 78.94(18)
C8 C9 Ca1 C5 -156.9(2)
C10 C9 Ca1 C5 -41.51(16)
C8 C9 Ca1 C2 -171.4(2)
C10 C9 Ca1 C2 -56.0(2)
C8 C9 Ca1 C1 -143.31(19)
C10 C9 Ca1 C1 -27.90(19)
C10 C9 Ca1 C8 115.4(3)
C4 C5 Ca1 O2 112.54(17)
C1 C5 Ca1 O2 .8(2)
C11 C5 Ca1 O2 -121.23(17)
C4 C5 Ca1 O1 9.6(2)
C1 C5 Ca1 O1 -102.17(18)
C11 C5 Ca1 O1 135.83(16)
C1 C5 Ca1 C4 -111.8(2)
C11 C5 Ca1 C4 126.2(2)
C4 C5 Ca1 C6 -142.14(16)
C1 C5 Ca1 C6 106.09(17)
C11 C5 Ca1 C6 -15.91(17)
C4 C5 Ca1 C3 36.55(16)
C1 C5 Ca1 C3 -75.22(18)
C11 C5 Ca1 C3 162.8(2)
C4 C5 Ca1 C10 -113.90(16)
C1 C5 Ca1 C10 134.33(18)
C11 C5 Ca1 C10 12.33(16)
C4 C5 Ca1 C7 -138.03(16)
C1 C5 Ca1 C7 110.20(18)
C11 C5 Ca1 C7 -11.8(2)
C4 C5 Ca1 C9 -92.23(16)
C1 C5 Ca1 C9 156.00(17)
C11 C5 Ca1 C9 34.00(18)
C4 C5 Ca1 C2 75.69(17)
C1 C5 Ca1 C2 -36.08(17)
C11 C5 Ca1 C2 -158.1(2)
C4 C5 Ca1 C1 111.8(2)
C11 C5 Ca1 C1 -122.0(3)
C4 C5 Ca1 C8 -105.17(17)
C1 C5 Ca1 C8 143.05(18)
C11 C5 Ca1 C8 21.1(2)
C3 C2 Ca1 O2 129.36(19)
C1 C2 Ca1 O2 -116.28(19)
C3 C2 Ca1 O1 61.33(19)
C1 C2 Ca1 O1 175.69(17)
C3 C2 Ca1 C4 -37.63(17)
C1 C2 Ca1 C4 76.73(18)
C3 C2 Ca1 C6 -123.39(18)
C1 C2 Ca1 C6 -9.0(2)
C1 C2 Ca1 C3 114.4(3)
C3 C2 Ca1 C10 -87.86(19)
C1 C2 Ca1 C10 26.5(2)
C3 C2 Ca1 C7 -148.37(19)
C1 C2 Ca1 C7 -34.0(3)
C3 C2 Ca1 C9 -59.1(2)
C1 C2 Ca1 C9 55.2(3)
C3 C2 Ca1 C5 -77.87(19)
C1 C2 Ca1 C5 36.49(16)
C3 C2 Ca1 C1 -114.4(3)
C3 C2 Ca1 C8 -81.8(6)
C1 C2 Ca1 C8 32.6(7)
C2 C1 Ca1 O2 65.16(19)
C5 C1 Ca1 O2 -179.41(16)
C2 C1 Ca1 O1 -5.8(2)
C5 C1 Ca1 O1 109.61(17)
C2 C1 Ca1 C4 -77.1(2)
C5 C1 Ca1 C4 38.32(15)
C2 C1 Ca1 C6 172.31(19)
C5 C1 Ca1 C6 -72.26(17)
C2 C1 Ca1 C3 -36.64(18)
C5 C1 Ca1 C3 78.79(18)
C2 C1 Ca1 C10 -156.72(19)
C5 C1 Ca1 C10 -41.29(16)
C2 C1 Ca1 C7 159.53(18)
C5 C1 Ca1 C7 -85.04(18)
C2 C1 Ca1 C9 -142.80(18)
C5 C1 Ca1 C9 -27.4(2)
C2 C1 Ca1 C5 -115.4(3)
C5 C1 Ca1 C2 115.4(3)
C2 C1 Ca1 C8 -170.6(2)
C5 C1 Ca1 C8 -55.2(2)
C7 C8 Ca1 O2 63.27(19)
C9 C8 Ca1 O2 177.66(18)
C7 C8 Ca1 O1 131.14(18)
C9 C8 Ca1 O1 -114.47(19)
C7 C8 Ca1 C4 -123.47(18)
C9 C8 Ca1 C4 -9.1(2)
C7 C8 Ca1 C6 -37.35(17)
C9 C8 Ca1 C6 77.04(19)
C7 C8 Ca1 C3 -148.9(2)
C9 C8 Ca1 C3 -34.5(3)
C7 C8 Ca1 C10 -77.76(19)
C9 C8 Ca1 C10 36.64(16)
C9 C8 Ca1 C7 114.4(3)
C7 C8 Ca1 C9 -114.4(3)
C7 C8 Ca1 C5 -88.12(19)
C9 C8 Ca1 C5 26.3(2)
C7 C8 Ca1 C2 -84.7(6)
C9 C8 Ca1 C2 29.7(7)
C7 C8 Ca1 C1 -59.8(2)
C9 C8 Ca1 C1 54.6(3)
C15 C14 O1 C13 -173.2(3)
C15 C14 O1 Ca1 36.2(4)
O2 Ca1 O1 C14 -9.7(2)
C4 Ca1 O1 C14 123.0(3)
C6 Ca1 O1 C14 -103.3(3)
C3 Ca1 O1 C14 97.3(3)
C10 Ca1 O1 C14 -144.8(2)
C7 Ca1 O1 C14 -92.8(3)
C9 Ca1 O1 C14 -143.5(3)
C5 Ca1 O1 C14 118.0(3)
C2 Ca1 O1 C14 71.0(3)
C1 Ca1 O1 C14 74.0(3)
C8 Ca1 O1 C14 -115.8(3)
O2 Ca1 O1 C13 -156.5(3)
C4 Ca1 O1 C13 -23.8(3)
C6 Ca1 O1 C13 109.9(3)
C3 Ca1 O1 C13 -49.6(3)
C10 Ca1 O1 C13 68.4(3)
C7 Ca1 O1 C13 120.4(3)
C9 Ca1 O1 C13 69.7(3)
C5 Ca1 O1 C13 -28.8(3)
C2 Ca1 O1 C13 -75.8(3)
C1 Ca1 O1 C13 -72.8(3)
C8 Ca1 O1 C13 97.4(3)
C14 C15 O2 C16 -135.3(3)
C14 C15 O2 Ca1 45.8(4)
O1 Ca1 O2 C16 162.0(3)
C4 Ca1 O2 C16 70.3(3)
C6 Ca1 O2 C16 -65.8(3)
C3 Ca1 O2 C16 79.9(3)
C10 Ca1 O2 C16 -71.8(3)
C7 Ca1 O2 C16 -91.3(3)
C9 Ca1 O2 C16 -116.3(3)
C5 Ca1 O2 C16 28.3(3)
C2 Ca1 O2 C16 56.1(3)
C1 Ca1 O2 C16 28.7(3)
C8 Ca1 O2 C16 -117.9(3)
O1 Ca1 O2 C15 -19.3(3)
C4 Ca1 O2 C15 -111.1(3)
C6 Ca1 O2 C15 112.9(3)
C3 Ca1 O2 C15 -101.4(3)
C10 Ca1 O2 C15 106.9(3)
C7 Ca1 O2 C15 87.3(3)
C9 Ca1 O2 C15 62.4(3)
C5 Ca1 O2 C15 -153.1(3)
C2 Ca1 O2 C15 -125.2(3)
C1 Ca1 O2 C15 -152.7(3)
C8 Ca1 O2 C15 60.8(3)
